data_4127911
loop_
_publ_author_name
'Goncharova, Irina K.'
'Silaeva, Kseniia P.'
'Arzumanyan, Ashot V.'
'Anisimov, Anton A.'
'Milenin, Sergey A.'
'Novikov, Roman A.'
'Solyev, Pavel N.'
'Tkachev, Yaroslav V.'
'Volodin, Alexander D.'
'Korlyukov, Alexander A.'
'Muzafarov, Aziz M.'

_publ_section_title
;
 Aerobic Co-/ N-Hydroxysuccinimide-Catalyzed Oxidation of p-Tolylsiloxanes
 to p-Carboxyphenylsiloxanes: Synthesis of Functionalized Siloxanes as
 Promising Building Blocks for Siloxane-Based Materials.
;
_journal_issue 5
_journal_name_full 'Journal of the American Chemical Society'
_journal_page_first 2143
_journal_page_last 2151
_journal_paper_doi 10.1021/jacs.8b12600
_journal_volume 141
_journal_year 2019
_chemical_formula_moiety 'C18 H22 O5 Si2'
_chemical_formula_sum 'C18 H22 O5 Si2'
_chemical_formula_weight 374.53
_space_group_crystal_system triclinic
_space_group_IT_number 2
_space_group_name_Hall '-P 1'
_space_group_name_H-M_alt 'P -1'
_symmetry_space_group_name_Hall '-P 1'
_symmetry_space_group_name_H-M 'P -1'
_atom_sites_solution_hydrogens geom
_atom_sites_solution_primary dual
_audit_creation_date 2018-11-07
_audit_creation_method
;
Olex2 1.2
(compiled 2018.05.29 svn.r3508 for OlexSys, GUI svn.r5506)
;
_cell_angle_alpha 98.271(7)
_cell_angle_beta 90.712(7)
_cell_angle_gamma 90.314(8)
_cell_formula_units_Z 2
_cell_length_a 8.451(3)
_cell_length_b 8.701(3)
_cell_length_c 13.195(5)
_cell_measurement_reflns_used 6216
_cell_measurement_temperature 120
_cell_measurement_theta_max 30.597
_cell_measurement_theta_min 2.363
_cell_volume 960.1(6)
_computing_cell_refinement 'SAINT v8.34A (Bruker, 2013)'
_computing_data_reduction 'SAINT v8.34A (Bruker, 2013)'
_computing_molecular_graphics 'Olex2 (Dolomanov et al., 2009)'
_computing_publication_material 'Olex2 (Dolomanov et al., 2009)'
_computing_structure_refinement 'ShelXL (Sheldrick, 2015)'
_computing_structure_solution 'ShelXT (Sheldrick, 2015)'
_diffrn_ambient_temperature 120.0
_diffrn_detector 'CCD area detector'
_diffrn_detector_area_resol_mean 8
_diffrn_detector_type 'Bruker SMART CCD 1K area detector'
_diffrn_measured_fraction_theta_full 0.980
_diffrn_measured_fraction_theta_max 0.981
_diffrn_measurement_device 'three-circle diffractometer'
_diffrn_measurement_device_type 'Bruker APEX-II CCD'
_diffrn_measurement_method '\w scans'
_diffrn_radiation_monochromator graphite
_diffrn_radiation_probe x-ray
_diffrn_radiation_type MoK\a
_diffrn_radiation_wavelength 0.71073
_diffrn_reflns_av_unetI/netI 0.1932
_diffrn_reflns_Laue_measured_fraction_full 0.980
_diffrn_reflns_Laue_measured_fraction_max 0.981
_diffrn_reflns_limit_h_max 10
_diffrn_reflns_limit_h_min -10
_diffrn_reflns_limit_k_max 10
_diffrn_reflns_limit_k_min -10
_diffrn_reflns_limit_l_max 16
_diffrn_reflns_limit_l_min -16
_diffrn_reflns_number 3710
_diffrn_reflns_point_group_measured_fraction_full 0.980
_diffrn_reflns_point_group_measured_fraction_max 0.981
_diffrn_reflns_theta_full 25.242
_diffrn_reflns_theta_max 26.022
_diffrn_reflns_theta_min 2.365
_diffrn_source 'sealed tube'
_diffrn_source_target Mo
_diffrn_standards_number 0
_exptl_absorpt_coefficient_mu 0.209
_exptl_absorpt_correction_T_max 0.7461
_exptl_absorpt_correction_T_min 0.6404
_exptl_absorpt_correction_type multi-scan
_exptl_absorpt_process_details
'SADABS-2014/5 (Bruker,2014/5) was used for absorption correction. wR2(int) was 0.1385 before and 0.0637 after correction. The Ratio of minimum to maximum transmission is 0.8583. The \l/2 correction factor is 0.00150.'
_exptl_crystal_colour colourless
_exptl_crystal_colour_primary colourless
_exptl_crystal_density_diffrn 1.296
_exptl_crystal_description prism
_exptl_crystal_F_000 396
_exptl_crystal_size_max 0.3
_exptl_crystal_size_mid 0.25
_exptl_crystal_size_min 0.2
_refine_diff_density_max 0.638
_refine_diff_density_min -0.549
_refine_diff_density_rms 0.114
_refine_ls_extinction_method none
_refine_ls_goodness_of_fit_ref 0.930
_refine_ls_hydrogen_treatment constr
_refine_ls_matrix_type full
_refine_ls_number_parameters 234
_refine_ls_number_reflns 3710
_refine_ls_number_restraints 0
_refine_ls_restrained_S_all 0.930
_refine_ls_R_factor_all 0.1225
_refine_ls_R_factor_gt 0.0951
_refine_ls_shift/su_max 0.000
_refine_ls_shift/su_mean 0.000
_refine_ls_structure_factor_coef Fsqd
_refine_ls_weighting_details 'w=1/[\s^2^(Fo^2^)+(0.0721P)^2^] where P=(Fo^2^+2Fc^2^)/3'
_refine_ls_weighting_scheme calc
_refine_ls_wR_factor_gt 0.2036
_refine_ls_wR_factor_ref 0.2128
_reflns_Friedel_coverage 0.000
_reflns_number_gt 1996
_reflns_number_total 3710
_reflns_threshold_expression 'I > 2\s(I)'
_cod_data_source_file ja8b12600_si_003.cif
_cod_data_source_block av13_tw
_cod_original_cell_volume 960.0(6)
_cod_database_code 4127911
_shelxl_version_number 2014/6
_shelx_space_group_comment
;
The symmetry employed for this shelxl refinement is uniquely defined
by the following loop, which should always be used as a source of
symmetry information in preference to the above space-group names.
They are only intended as comments.
;
_shelx_estimated_absorpt_t_max 0.959
_shelx_estimated_absorpt_t_min 0.940
_olex2_refinement_description
;
1. Twinned data refinement
 Scales: 0.749(6)
 0.234(5) 0.017(4)
2. Fixed Uiso
 At 1.2 times of:
  All C(H) groups
 At 1.5 times of:
  All C(H,H,H) groups, All O(H) groups
3.a Aromatic/amide H refined with riding coordinates:
 C2(H2A), C3(H3), C5(H5), C6(H6), C11(H11), C12(H12), C14(H14), C15(H15)
3.b Idealised Me refined as rotating group:
 C8(H8A,H8B,H8C), C9(H9A,H9B,H9C), C17(H17A,H17B,H17C), C18(H18A,H18B,H18C)
3.c Idealised tetrahedral OH refined as rotating group:
 O2(H2), O4(H4)
;
_olex2_submission_special_instructions 'No special instructions were received'

loop_
_space_group_symop_operation_xyz
'x, y, z'
'-x, -y, -z'

loop_
_atom_site_label
_atom_site_type_symbol
_atom_site_fract_x
_atom_site_fract_y
_atom_site_fract_z
_atom_site_U_iso_or_equiv
_atom_site_adp_type
_atom_site_occupancy
_atom_site_site_symmetry_order
_atom_site_calc_flag
_atom_site_refinement_flags_posn
Si1 Si 0.70922(19) 0.2212(2) 0.12054(13) 0.0168(4) Uani 1 1 d .
Si2 Si 1.05989(19) 0.3285(2) 0.16267(13) 0.0172(4) Uani 1 1 d .
O1 O 0.8919(4) 0.2738(5) 0.1049(3) 0.0210(10) Uani 1 1 d .
O2 O 0.3023(5) 0.7236(5) 0.4718(3) 0.0276(11) Uani 1 1 d .
H2 H 0.3138 0.7941 0.5220 0.041 Uiso 1 1 calc GR
O3 O 0.3917(5) 0.8919(6) 0.3709(4) 0.0313(12) Uani 1 1 d .
O4 O 0.7374(6) 0.8627(5) 0.5260(4) 0.0310(12) Uani 1 1 d .
H4 H 0.7189 0.9438 0.5668 0.046 Uiso 1 1 calc GR
O5 O 0.8448(5) 1.0300(5) 0.4315(3) 0.0262(11) Uani 1 1 d .
C1 C 0.6097(6) 0.3812(7) 0.2077(5) 0.0197(14) Uani 1 1 d .
C2 C 0.6105(6) 0.5315(8) 0.1831(5) 0.0194(14) Uani 1 1 d .
H2A H 0.6622 0.5510 0.1227 0.023 Uiso 1 1 calc R
C3 C 0.5382(7) 0.6536(8) 0.2441(5) 0.0204(14) Uani 1 1 d .
H3 H 0.5424 0.7556 0.2265 0.024 Uiso 1 1 calc R
C4 C 0.4594(6) 0.6247(7) 0.3316(5) 0.0189(14) Uani 1 1 d .
C5 C 0.4562(7) 0.4769(8) 0.3577(5) 0.0214(14) Uani 1 1 d .
H5 H 0.4028 0.4572 0.4175 0.026 Uiso 1 1 calc R
C6 C 0.5318(6) 0.3565(8) 0.2960(5) 0.0202(14) Uani 1 1 d .
H6 H 0.5299 0.2551 0.3148 0.024 Uiso 1 1 calc R
C7 C 0.3836(7) 0.7587(8) 0.3946(5) 0.0208(14) Uani 1 1 d .
C8 C 0.6123(7) 0.1966(8) -0.0075(5) 0.0261(15) Uani 1 1 d .
H8A H 0.6134 0.2959 -0.0343 0.039 Uiso 1 1 calc GR
H8B H 0.5027 0.1620 -0.0018 0.039 Uiso 1 1 calc GR
H8C H 0.6696 0.1189 -0.0541 0.039 Uiso 1 1 calc GR
C9 C 0.7012(7) 0.0404(7) 0.1773(5) 0.0260(15) Uani 1 1 d .
H9A H 0.7575 -0.0415 0.1335 0.039 Uiso 1 1 calc GR
H9B H 0.5906 0.0090 0.1834 0.039 Uiso 1 1 calc GR
H9C H 0.7514 0.0574 0.2454 0.039 Uiso 1 1 calc GR
C10 C 1.0160(6) 0.5028(7) 0.2593(5) 0.0186(14) Uani 1 1 d .
C11 C 0.9390(7) 0.4857(7) 0.3500(5) 0.0198(14) Uani 1 1 d .
H11 H 0.9264 0.3847 0.3683 0.024 Uiso 1 1 calc R
C12 C 0.8811(7) 0.6110(8) 0.4135(5) 0.0216(14) Uani 1 1 d .
H12 H 0.8276 0.5959 0.4742 0.026 Uiso 1 1 calc R
C13 C 0.9004(7) 0.7587(7) 0.3893(5) 0.0189(14) Uani 1 1 d .
C14 C 0.9812(7) 0.7807(8) 0.3020(5) 0.0247(15) Uani 1 1 d .
H14 H 0.9985 0.8827 0.2864 0.030 Uiso 1 1 calc R
C15 C 1.0367(7) 0.6539(8) 0.2373(5) 0.0226(15) Uani 1 1 d .
H15 H 1.0900 0.6698 0.1767 0.027 Uiso 1 1 calc R
C16 C 0.8276(7) 0.8965(8) 0.4534(5) 0.0234(15) Uani 1 1 d .
C17 C 1.1399(7) 0.1664(8) 0.2246(5) 0.0286(16) Uani 1 1 d .
H17A H 1.0755 0.1529 0.2840 0.043 Uiso 1 1 calc GR
H17B H 1.2494 0.1902 0.2470 0.043 Uiso 1 1 calc GR
H17C H 1.1371 0.0705 0.1755 0.043 Uiso 1 1 calc GR
C18 C 1.1944(7) 0.3808(8) 0.0643(5) 0.0238(15) Uani 1 1 d .
H18A H 1.2105 0.2901 0.0122 0.036 Uiso 1 1 calc GR
H18B H 1.2963 0.4153 0.0961 0.036 Uiso 1 1 calc GR
H18C H 1.1479 0.4650 0.0320 0.036 Uiso 1 1 calc GR

loop_
_atom_site_aniso_label
_atom_site_aniso_U_11
_atom_site_aniso_U_22
_atom_site_aniso_U_33
_atom_site_aniso_U_23
_atom_site_aniso_U_13
_atom_site_aniso_U_12
Si1 0.0128(8) 0.0154(10) 0.0223(10) 0.0032(8) -0.0025(7) 0.0079(7)
Si2 0.0140(8) 0.0171(10) 0.0208(10) 0.0034(8) 0.0023(7) 0.0082(7)
O1 0.013(2) 0.018(2) 0.031(2) -0.001(2) 0.0061(19) 0.0077(17)
O2 0.033(3) 0.023(3) 0.027(3) 0.004(2) 0.009(2) 0.012(2)
O3 0.039(3) 0.017(3) 0.040(3) 0.008(2) 0.014(2) 0.017(2)
O4 0.039(3) 0.023(3) 0.031(3) 0.002(2) 0.016(2) 0.013(2)
O5 0.027(2) 0.022(3) 0.030(3) 0.007(2) 0.001(2) 0.010(2)
C1 0.007(3) 0.022(4) 0.029(4) -0.001(3) -0.002(2) 0.003(2)
C2 0.015(3) 0.028(4) 0.015(3) 0.003(3) 0.001(2) 0.007(3)
C3 0.022(3) 0.021(4) 0.018(3) 0.006(3) -0.006(3) 0.006(3)
C4 0.011(3) 0.022(4) 0.024(3) 0.004(3) -0.005(2) 0.010(2)
C5 0.015(3) 0.027(4) 0.023(3) 0.007(3) 0.002(3) 0.005(3)
C6 0.015(3) 0.019(4) 0.027(4) 0.007(3) 0.000(3) 0.008(3)
C7 0.011(3) 0.032(4) 0.019(3) -0.001(3) 0.001(2) 0.007(3)
C8 0.023(3) 0.023(4) 0.031(4) 0.001(3) -0.002(3) 0.007(3)
C9 0.023(3) 0.016(4) 0.040(4) 0.007(3) -0.004(3) 0.009(3)
C10 0.008(3) 0.020(4) 0.027(3) 0.002(3) -0.001(2) 0.006(2)
C11 0.018(3) 0.017(3) 0.027(4) 0.009(3) -0.005(3) 0.003(2)
C12 0.015(3) 0.032(4) 0.019(3) 0.007(3) -0.004(2) 0.008(3)
C13 0.016(3) 0.021(4) 0.019(3) 0.001(3) -0.001(2) 0.011(3)
C14 0.025(3) 0.020(4) 0.029(4) 0.006(3) 0.003(3) 0.006(3)
C15 0.019(3) 0.028(4) 0.023(3) 0.009(3) 0.006(3) 0.009(3)
C16 0.021(3) 0.026(4) 0.023(4) 0.007(3) -0.006(3) 0.009(3)
C17 0.026(3) 0.022(4) 0.040(4) 0.016(3) -0.007(3) 0.012(3)
C18 0.018(3) 0.029(4) 0.025(4) 0.006(3) 0.005(3) 0.008(3)

loop_
_atom_type_symbol
_atom_type_description
_atom_type_scat_dispersion_real
_atom_type_scat_dispersion_imag
_atom_type_scat_source
C C 0.0033 0.0016 'International Tables Vol C Tables 4.2.6.8 and 6.1.1.4'
H H 0.0000 0.0000 'International Tables Vol C Tables 4.2.6.8 and 6.1.1.4'
O O 0.0106 0.0060 'International Tables Vol C Tables 4.2.6.8 and 6.1.1.4'
Si Si 0.0817 0.0704 'International Tables Vol C Tables 4.2.6.8 and 6.1.1.4'

loop_
_geom_angle_atom_site_label_1
_geom_angle_atom_site_label_2
_geom_angle_atom_site_label_3
_geom_angle
O1 Si1 C1 108.3(2)
O1 Si1 C8 106.8(3)
O1 Si1 C9 111.0(3)
C8 Si1 C1 109.8(3)
C9 Si1 C1 109.6(3)
C9 Si1 C8 111.3(3)
O1 Si2 C10 106.7(2)
O1 Si2 C17 109.2(3)
O1 Si2 C18 107.1(3)
C17 Si2 C10 111.6(3)
C18 Si2 C10 110.7(3)
C18 Si2 C17 111.4(3)
Si1 O1 Si2 145.3(3)
C7 O2 H2 109.5
C16 O4 H4 109.5
C2 C1 Si1 119.5(5)
C6 C1 Si1 123.0(5)
C6 C1 C2 117.5(5)
C1 C2 H2A 119.0
C3 C2 C1 122.0(6)
C3 C2 H2A 119.0
C2 C3 H3 120.4
C2 C3 C4 119.1(6)
C4 C3 H3 120.4
C3 C4 C7 117.3(6)
C5 C4 C3 120.1(6)
C5 C4 C7 122.6(6)
C4 C5 H5 120.1
C4 C5 C6 119.7(6)
C6 C5 H5 120.1
C1 C6 C5 121.6(6)
C1 C6 H6 119.2
C5 C6 H6 119.2
O2 C7 C4 114.8(6)
O3 C7 O2 123.7(6)
O3 C7 C4 121.4(6)
Si1 C8 H8A 109.5
Si1 C8 H8B 109.5
Si1 C8 H8C 109.5
H8A C8 H8B 109.5
H8A C8 H8C 109.5
H8B C8 H8C 109.5
Si1 C9 H9A 109.5
Si1 C9 H9B 109.5
Si1 C9 H9C 109.5
H9A C9 H9B 109.5
H9A C9 H9C 109.5
H9B C9 H9C 109.5
C11 C10 Si2 120.5(5)
C11 C10 C15 117.1(6)
C15 C10 Si2 121.7(5)
C10 C11 H11 119.1
C12 C11 C10 121.7(6)
C12 C11 H11 119.1
C11 C12 H12 120.0
C11 C12 C13 120.1(6)
C13 C12 H12 120.0
C12 C13 C14 119.8(6)
C12 C13 C16 121.1(6)
C14 C13 C16 119.0(6)
C13 C14 H14 120.1
C15 C14 C13 119.8(6)
C15 C14 H14 120.1
C10 C15 H15 119.3
C14 C15 C10 121.3(6)
C14 C15 H15 119.3
O4 C16 C13 114.8(6)
O5 C16 O4 123.9(6)
O5 C16 C13 121.1(6)
Si2 C17 H17A 109.5
Si2 C17 H17B 109.5
Si2 C17 H17C 109.5
H17A C17 H17B 109.5
H17A C17 H17C 109.5
H17B C17 H17C 109.5
Si2 C18 H18A 109.5
Si2 C18 H18B 109.5
Si2 C18 H18C 109.5
H18A C18 H18B 109.5
H18A C18 H18C 109.5
H18B C18 H18C 109.5

loop_
_geom_bond_atom_site_label_1
_geom_bond_atom_site_label_2
_geom_bond_distance
Si1 O1 1.631(4)
Si1 C1 1.883(6)
Si1 C8 1.852(7)
Si1 C9 1.838(7)
Si2 O1 1.638(4)
Si2 C10 1.877(6)
Si2 C17 1.855(7)
Si2 C18 1.840(6)
O2 H2 0.8400
O2 C7 1.308(7)
O3 C7 1.245(8)
O4 H4 0.8400
O4 C16 1.297(8)
O5 C16 1.245(8)
C1 C2 1.391(9)
C1 C6 1.388(8)
C2 H2A 0.9500
C2 C3 1.387(8)
C3 H3 0.9500
C3 C4 1.393(8)
C4 C5 1.378(9)
C4 C7 1.484(8)
C5 H5 0.9500
C5 C6 1.394(8)
C6 H6 0.9500
C8 H8A 0.9800
C8 H8B 0.9800
C8 H8C 0.9800
C9 H9A 0.9800
C9 H9B 0.9800
C9 H9C 0.9800
C10 C11 1.395(9)
C10 C15 1.397(9)
C11 H11 0.9500
C11 C12 1.373(9)
C12 H12 0.9500
C12 C13 1.377(9)
C13 C14 1.383(9)
C13 C16 1.503(8)
C14 H14 0.9500
C14 C15 1.382(9)
C15 H15 0.9500
C17 H17A 0.9800
C17 H17B 0.9800
C17 H17C 0.9800
C18 H18A 0.9800
C18 H18B 0.9800
C18 H18C 0.9800

loop_
_geom_hbond_atom_site_label_D
_geom_hbond_atom_site_label_H
_geom_hbond_atom_site_label_A
_geom_hbond_distance_DH
_geom_hbond_distance_HA
_geom_hbond_distance_DA
_geom_hbond_angle_DHA
_geom_hbond_site_symmetry_A
O2 H2 O5 0.84 2.07 2.655(6) 126.3 2_676
O4 H4 O3 0.84 1.81 2.613(6) 158.3 2_676

loop_
_twin_individual_id
_twin_individual_mass_fraction_refined
1 0.749(6)
2 0.234(5)
3 0.017(4)
